data_7023047
loop_
_publ_author_name
'Amo-Ochoa, Pilar'
'Castillo, Oscar'
'Zamora, F\'elix'

_publ_section_title
;
 Cu(I), Co(II) and Fe(II) coordination polymers with pyrazine and benzoate
 as ligands. Spin crossover, spin canting and metamagnetism phenomena.
;
_journal_issue 37
_journal_name_full 'Dalton transactions (Cambridge, England : 2003)'
_journal_page_first 13453
_journal_page_last 13460
_journal_paper_doi 10.1039/c3dt50596k
_journal_volume 42
_journal_year 2013
_chemical_formula_moiety 'C8 H8 Cu N4, Cl O4, 7(H2 O)'
_chemical_formula_sum 'C8 H22 Cl Cu N4 O11'
_chemical_formula_weight 493.03
_chemical_name_systematic
;
Poly[[(mu-pyrazine)copper(I)] perchlorate heptahydrate]
;
_space_group_IT_number 151
_symmetry_cell_setting trigonal
_symmetry_space_group_name_Hall 'P 31 2 (0 0 4)'
_symmetry_space_group_name_H-M 'P 31 1 2'
_atom_sites_solution_hydrogens geom
_atom_sites_solution_primary direct
_atom_sites_solution_secondary difmap
_audit_creation_method SHELXL-97
_cell_angle_alpha 90.00
_cell_angle_beta 90.00
_cell_angle_gamma 120.00
_cell_formula_units_Z 3
_cell_length_a 10.8055(15)
_cell_length_b 10.8055(15)
_cell_length_c 12.637(3)
_cell_measurement_reflns_used 1588
_cell_measurement_temperature 100(2)
_cell_measurement_theta_max 26.49
_cell_measurement_theta_min 2.18
_cell_volume 1277.8(4)
_computing_cell_refinement 'Bruker SAINT'
_computing_data_collection 'Bruker APEX2'
_computing_data_reduction 'Bruker SAINT'
_computing_molecular_graphics 'Bruker SHELXTL'
_computing_publication_material 'Bruker SHELXTL'
_computing_structure_refinement 'SHELXL-97 (Sheldrick, 1997)'
_computing_structure_solution 'SHELXS-97 (Sheldrick, 1990)'
_diffrn_ambient_temperature 100(2)
_diffrn_measured_fraction_theta_full 0.923
_diffrn_measured_fraction_theta_max 0.923
_diffrn_measurement_device_type 'Bruker APEX-II CCD'
_diffrn_measurement_method '\f and \w scans'
_diffrn_radiation_monochromator graphite
_diffrn_radiation_source 'fine-focus sealed tube'
_diffrn_radiation_type MoK\a
_diffrn_radiation_wavelength 0.71073
_diffrn_reflns_av_R_equivalents 0.0683
_diffrn_reflns_av_sigmaI/netI 0.1358
_diffrn_reflns_limit_h_max 6
_diffrn_reflns_limit_h_min -13
_diffrn_reflns_limit_k_max 13
_diffrn_reflns_limit_k_min 0
_diffrn_reflns_limit_l_max 15
_diffrn_reflns_limit_l_min 0
_diffrn_reflns_number 1588
_diffrn_reflns_theta_full 26.49
_diffrn_reflns_theta_max 26.49
_diffrn_reflns_theta_min 2.18
_diffrn_standards_number 0
_exptl_absorpt_coefficient_mu 1.502
_exptl_absorpt_correction_T_max 0.2018
_exptl_absorpt_correction_T_min 0.1568
_exptl_absorpt_correction_type multi-scan
_exptl_crystal_colour red
_exptl_crystal_density_diffrn 1.752
_exptl_crystal_density_method 'not measured'
_exptl_crystal_description prismatic
_exptl_crystal_F_000 696
_exptl_crystal_size_max 0.25
_exptl_crystal_size_mid 0.25
_exptl_crystal_size_min 0.20
_platon_squeeze_details
;
;
_refine_diff_density_max 0.265
_refine_diff_density_min -0.347
_refine_diff_density_rms 0.050
_refine_ls_abs_structure_details 'Flack H D (1983), Acta Cryst. A39, 876-881'
_refine_ls_abs_structure_Flack 0.08(4)
_refine_ls_extinction_method none
_refine_ls_goodness_of_fit_ref 0.778
_refine_ls_hydrogen_treatment constr
_refine_ls_matrix_type full
_refine_ls_number_parameters 60
_refine_ls_number_reflns 1588
_refine_ls_number_restraints 0
_refine_ls_restrained_S_all 0.778
_refine_ls_R_factor_all 0.0993
_refine_ls_R_factor_gt 0.0461
_refine_ls_shift/su_max 0.000
_refine_ls_shift/su_mean 0.000
_refine_ls_structure_factor_coef Fsqd
_refine_ls_weighting_details 'calc w=1/[\s^2^(Fo^2^)+(0.0567P)^2^+0.0000P] where P=(Fo^2^+2Fc^2^)/3'
_refine_ls_weighting_scheme calc
_refine_ls_wR_factor_gt 0.1026
_refine_ls_wR_factor_ref 0.1110
_reflns_number_gt 750
_reflns_number_total 1588
_reflns_threshold_expression >2sigma(I)
_cod_data_source_file c3dt50596k.txt
_cod_data_source_block compound-1
_cod_depositor_comments
;
The following automatic conversions were performed:

'_symmetry_cell_setting' value 'Trigonal' changed to 'trigonal'
according to /home/saulius/struct/CIF-dictionaries/cif_core.dic
dictionary named 'cif_core.dic' version 2.4.2 from 2011-04-26.

Automatic conversion script
Id: cif_fix_values 1891 2012-01-12 08:04:46Z andrius 
;
_cod_original_sg_symbol_H-M P3112
_cod_database_code 7023047

loop_
_symmetry_equiv_pos_as_xyz
'x, y, z'
'-y, x-y, z+1/3'
'-x+y, -x, z+2/3'
'-y, -x, -z+2/3'
'x, x-y, -z'
'-x+y, y, -z+1/3'

loop_
_atom_site_label
_atom_site_type_symbol
_atom_site_fract_x
_atom_site_fract_y
_atom_site_fract_z
_atom_site_U_iso_or_equiv
_atom_site_adp_type
_atom_site_occupancy
_atom_site_symmetry_multiplicity
_atom_site_calc_flag
_atom_site_refinement_flags
Cu1 Cu 0.99773(9) 0.49887(5) 0.5000 0.0755(4) Uani 1 2 d S
N1 N 1.1474(6) 0.4953(6) 0.5980(3) 0.0736(12) Uani 1 1 d .
N2 N 0.8712(5) 0.3430(5) 0.4015(3) 0.0792(15) Uani 1 1 d .
C1 C 1.2481(6) 0.5989(6) 0.6313(4) 0.0672(17) Uani 1 1 d .
H1 H 1.2613 0.6870 0.6097 0.081 Uiso 1 1 calc R
C2 C 1.1327(9) 0.3586(6) 0.6340(4) 0.105(3) Uani 1 1 d .
H2 H 1.0569 0.2726 0.6102 0.127 Uiso 1 1 calc R
C4 C 0.7531(7) 0.2206(7) 0.4377(4) 0.087(2) Uani 1 1 d .
H4 H 0.7390 0.2025 0.5099 0.104 Uiso 1 1 calc R
C3 C 0.8689(7) 0.3384(9) 0.2962(5) 0.114(3) Uani 1 1 d .
H3 H 0.9469 0.4160 0.2647 0.137 Uiso 1 1 calc R

loop_
_atom_site_aniso_label
_atom_site_aniso_U_11
_atom_site_aniso_U_22
_atom_site_aniso_U_33
_atom_site_aniso_U_23
_atom_site_aniso_U_13
_atom_site_aniso_U_12
Cu1 0.0595(7) 0.0952(7) 0.0599(5) -0.0049(5) 0.000 0.0297(3)
N1 0.091(4) 0.076(3) 0.073(3) -0.004(4) 0.008(3) 0.056(4)
N2 0.088(4) 0.068(4) 0.038(2) 0.000(2) -0.010(2) 0.007(3)
C1 0.056(4) 0.038(3) 0.107(5) -0.002(3) -0.039(3) 0.024(3)
C2 0.177(10) 0.048(4) 0.073(5) 0.038(3) 0.026(4) 0.042(4)
C4 0.096(5) 0.087(5) 0.050(3) 0.000(3) -0.002(3) 0.025(4)
C3 0.076(5) 0.152(7) 0.092(5) 0.029(5) 0.023(4) 0.040(5)

loop_
_atom_type_symbol
_atom_type_description
_atom_type_scat_dispersion_real
_atom_type_scat_dispersion_imag
_atom_type_scat_source
C C 0.0033 0.0016 'International Tables Vol C Tables 4.2.6.8 and 6.1.1.4'
H H 0.0000 0.0000 'International Tables Vol C Tables 4.2.6.8 and 6.1.1.4'
N N 0.0061 0.0033 'International Tables Vol C Tables 4.2.6.8 and 6.1.1.4'
O O 0.0106 0.0060 'International Tables Vol C Tables 4.2.6.8 and 6.1.1.4'
Cl Cl 0.1484 0.1585 'International Tables Vol C Tables 4.2.6.8 and 6.1.1.4'
Cu Cu 0.3201 1.2651 'International Tables Vol C Tables 4.2.6.8 and 6.1.1.4'

loop_
_geom_angle_atom_site_label_1
_geom_angle_atom_site_label_2
_geom_angle_atom_site_label_3
_geom_angle
_geom_angle_site_symmetry_1
_geom_angle_site_symmetry_3
N2 Cu1 N2 106.9(3) . 5_556
N2 Cu1 N1 125.2(2) . .
N2 Cu1 N1 103.69(16) 5_556 .
N2 Cu1 N1 103.69(16) . 5_556
N2 Cu1 N1 125.2(2) 5_556 5_556
N1 Cu1 N1 93.9(3) . 5_556
C1 N1 C2 115.2(5) . .
C1 N1 Cu1 123.9(4) . .
C2 N1 Cu1 120.9(5) . .
C3 N2 C4 107.7(4) . .
C3 N2 Cu1 130.5(5) . .
C4 N2 Cu1 121.3(3) . .
N1 C1 C1 124.8(3) . 6_756
N1 C1 H1 117.6 . .
C1 C1 H1 117.6 6_756 .
C2 C2 N1 120.0(4) 6_756 .
C2 C2 H2 120.0 6_756 .
N1 C2 H2 120.0 . .
C3 C4 N2 119.6(5) 4_665 .
C3 C4 H4 120.2 4_665 .
N2 C4 H4 120.2 . .
C4 C3 N2 132.6(6) 4_665 .
C4 C3 H3 113.7 4_665 .
N2 C3 H3 113.7 . .

loop_
_geom_bond_atom_site_label_1
_geom_bond_atom_site_label_2
_geom_bond_distance
_geom_bond_site_symmetry_2
Cu1 N2 1.988(4) .
Cu1 N2 1.988(4) 5_556
Cu1 N1 2.053(4) .
Cu1 N1 2.053(4) 5_556
N1 C1 1.182(6) .
N1 C2 1.476(6) .
N2 C3 1.332(7) .
N2 C4 1.378(6) .
C1 C1 1.426(9) 6_756
C1 H1 0.9300 .
C2 C2 1.301(14) 6_756
C2 H2 0.9300 .
C4 C3 1.295(8) 4_665
C4 H4 0.9300 .
C3 C4 1.295(8) 4_665
C3 H3 0.9300 .

loop_
_platon_squeeze_void_nr
_platon_squeeze_void_average_x
_platon_squeeze_void_average_y
_platon_squeeze_void_average_z
_platon_squeeze_void_volume
_platon_squeeze_void_count_electrons
_platon_squeeze_void_content
1 -0.018 -0.011 0.005 730 366 ' '
